data_4324168
loop_
_publ_author_name
'Jamin L. Krinsky'
'Stefan G. Minasian'
'John Arnold'

_publ_section_title
;
 Covalent Lanthanide Chemistry Near the Limit of Weak Bonding: Observation
 of (CpSiMe3)3Ce-ECp* and a Comprehensive Density Functional Theory
 Analysis of Cp3Ln-ECp (E = Al, Ga)
;
_journal_name_full 'Inorganic Chemistry'
_journal_page_first 345
_journal_page_last 357
_journal_paper_doi 10.1021/ic102028d
_journal_volume 50
_journal_year 2011
_chemical_formula_moiety 'C24 H39 Ce Si3'
_chemical_formula_sum 'C24 H39 Ce Si3'
_chemical_formula_weight 551.94
_chemical_name_systematic
; 
 ? 
;
_space_group_IT_number 61
_symmetry_cell_setting orthorhombic
_symmetry_space_group_name_Hall '-P 2ac 2ab'
_symmetry_space_group_name_H-M 'P b c a'
_atom_sites_solution_hydrogens geom
_atom_sites_solution_primary direct
_atom_sites_solution_secondary difmap
_audit_creation_method SHELXL-97
_cell_angle_alpha 90.00
_cell_angle_beta 90.00
_cell_angle_gamma 90.00
_cell_formula_units_Z 8
_cell_length_a 8.3780(5)
_cell_length_b 22.2086(15)
_cell_length_c 29.1454(18)
_cell_measurement_reflns_used 14194
_cell_measurement_temperature 453(2)
_cell_measurement_theta_max 25.295
_cell_measurement_theta_min 2.691
_cell_volume 5422.9(6)
_computing_cell_refinement 'Bruker SAINT v7.07'
_computing_data_collection 'Bruker SMART v5.631'
_computing_data_reduction 'Bruker SAINT v7.07'
_computing_structure_refinement 'SHELXL-97 (Sheldrick, 2008)'
_computing_structure_solution 'SHELXS-97 (Sheldrick, 2008)'
_diffrn_ambient_temperature 453(2)
_diffrn_measured_fraction_theta_full 0.998
_diffrn_measured_fraction_theta_max 0.998
_diffrn_measurement_device_type 'Bruker APEX'
_diffrn_measurement_method '\w scans'
_diffrn_radiation_monochromator graphite
_diffrn_radiation_source 'fine-focus sealed tube'
_diffrn_radiation_type MoK\a
_diffrn_radiation_wavelength 0.71073
_diffrn_reflns_av_R_equivalents 0.0809
_diffrn_reflns_av_sigmaI/netI 0.0414
_diffrn_reflns_limit_h_max 10
_diffrn_reflns_limit_h_min -10
_diffrn_reflns_limit_k_max 26
_diffrn_reflns_limit_k_min -26
_diffrn_reflns_limit_l_max 35
_diffrn_reflns_limit_l_min -34
_diffrn_reflns_number 55419
_diffrn_reflns_theta_full 25.33
_diffrn_reflns_theta_max 25.33
_diffrn_reflns_theta_min 1.40
_exptl_absorpt_coefficient_mu 1.819
_exptl_absorpt_correction_T_max 1
_exptl_absorpt_correction_T_min 0.803
_exptl_absorpt_correction_type empirical
_exptl_absorpt_process_details 'Blessing, 1995'
_exptl_crystal_colour blue
_exptl_crystal_density_diffrn 1.352
_exptl_crystal_density_method 'not measured'
_exptl_crystal_description plate
_exptl_crystal_F_000 2264
_exptl_crystal_size_max 0.22
_exptl_crystal_size_mid 0.09
_exptl_crystal_size_min 0.03
_refine_diff_density_max 1.203
_refine_diff_density_min -0.498
_refine_diff_density_rms 0.098
_refine_ls_extinction_method none
_refine_ls_goodness_of_fit_ref 1.119
_refine_ls_hydrogen_treatment constr
_refine_ls_matrix_type full
_refine_ls_number_parameters 253
_refine_ls_number_reflns 4941
_refine_ls_number_restraints 0
_refine_ls_restrained_S_all 1.119
_refine_ls_R_factor_all 0.0600
_refine_ls_R_factor_gt 0.0327
_refine_ls_shift/su_max 0.002
_refine_ls_shift/su_mean 0.000
_refine_ls_structure_factor_coef Fsqd
_refine_ls_weighting_details 'calc w=1/[\s^2^(Fo^2^)+(0.0308P)^2^+0.0000P] where P=(Fo^2^+2Fc^2^)/3'
_refine_ls_weighting_scheme calc
_refine_ls_wR_factor_gt 0.0654
_refine_ls_wR_factor_ref 0.0737
_reflns_number_gt 3511
_reflns_number_total 4941
_reflns_threshold_expression >2sigma(I)
_cod_data_source_file ic102028d_si_002.cif
_cod_data_source_block sgm625m
_cod_database_code 4324168

loop_
_symmetry_equiv_pos_as_xyz
'x, y, z'
'-x+1/2, -y, z+1/2'
'-x, y+1/2, -z+1/2'
'x+1/2, -y+1/2, -z'
'-x, -y, -z'
'x-1/2, y, -z-1/2'
'x, -y-1/2, z-1/2'
'-x-1/2, y-1/2, z'

loop_
_atom_site_label
_atom_site_type_symbol
_atom_site_fract_x
_atom_site_fract_y
_atom_site_fract_z
_atom_site_U_iso_or_equiv
_atom_site_adp_type
_atom_site_occupancy
_atom_site_symmetry_multiplicity
_atom_site_calc_flag
_atom_site_refinement_flags
_atom_site_disorder_assembly
_atom_site_disorder_group
Ce1 Ce 0.42488(2) 0.229591(11) 0.375521(7) 0.02024(8) Uani 1 1 d . . .
Si1 Si 0.25763(14) 0.38482(6) 0.32024(4) 0.0336(3) Uani 1 1 d . . .
Si2 Si 0.28014(13) 0.10156(6) 0.47478(4) 0.0290(3) Uani 1 1 d . . .
Si3 Si 0.73472(13) 0.08921(6) 0.35093(4) 0.0296(3) Uani 1 1 d . . .
C1 C 0.2857(4) 0.3034(2) 0.30818(12) 0.0261(10) Uani 1 1 d . . .
C2 C 0.1767(5) 0.2545(2) 0.31376(14) 0.0318(12) Uani 1 1 d . . .
H2A H 0.0638 0.2586 0.3220 0.038 Uiso 1 1 calc R . .
C3 C 0.2491(5) 0.2014(2) 0.29723(12) 0.0307(11) Uani 1 1 d . . .
H3A H 0.1939 0.1631 0.2917 0.037 Uiso 1 1 calc R . .
C4 C 0.4013(5) 0.2166(2) 0.28023(12) 0.0318(12) Uani 1 1 d . . .
H4A H 0.4689 0.1906 0.2613 0.038 Uiso 1 1 calc R . .
C5 C 0.4246(4) 0.2780(2) 0.28707(12) 0.0281(11) Uani 1 1 d . . .
H5A H 0.5122 0.3015 0.2738 0.034 Uiso 1 1 calc R . .
C6 C 0.4238(6) 0.4117(3) 0.35770(17) 0.0570(15) Uani 1 1 d . . .
H6A H 0.5242 0.4038 0.3430 0.085 Uiso 1 1 calc R . .
H6B H 0.4199 0.3910 0.3866 0.085 Uiso 1 1 calc R . .
H6C H 0.4129 0.4542 0.3628 0.085 Uiso 1 1 calc R . .
C7 C 0.0615(6) 0.3996(2) 0.34823(17) 0.0555(15) Uani 1 1 d . . .
H7A H -0.0230 0.3858 0.3286 0.083 Uiso 1 1 calc R . .
H7B H 0.0498 0.4420 0.3536 0.083 Uiso 1 1 calc R . .
H7C H 0.0566 0.3785 0.3769 0.083 Uiso 1 1 calc R . .
C8 C 0.2665(5) 0.4276(2) 0.26516(15) 0.0508(14) Uani 1 1 d . . .
H8A H 0.1821 0.4143 0.2453 0.076 Uiso 1 1 calc R . .
H8B H 0.3676 0.4206 0.2506 0.076 Uiso 1 1 calc R . .
H8C H 0.2544 0.4698 0.2713 0.076 Uiso 1 1 calc R . .
C9 C 0.2748(4) 0.1800(2) 0.45410(12) 0.0257(10) Uani 1 1 d . . .
C10 C 0.1499(5) 0.2053(2) 0.42648(13) 0.0305(11) Uani 1 1 d . . .
H10A H 0.0576 0.1828 0.4150 0.037 Uiso 1 1 calc R . .
C11 C 0.1619(5) 0.2673(2) 0.42646(14) 0.0342(12) Uani 1 1 d . . .
H11A H 0.0792 0.2950 0.4155 0.041 Uiso 1 1 calc R . .
C12 C 0.2949(5) 0.2839(2) 0.45314(13) 0.0323(11) Uani 1 1 d . . .
H12A H 0.3187 0.3247 0.4639 0.039 Uiso 1 1 calc R . .
C13 C 0.3644(5) 0.2303(2) 0.47046(12) 0.0271(10) Uani 1 1 d . . .
H13A H 0.4463 0.2285 0.4944 0.033 Uiso 1 1 calc R . .
C14 C 0.2745(5) 0.0471(2) 0.42571(15) 0.0508(14) Uani 1 1 d . . .
H14A H 0.1808 0.0543 0.4076 0.076 Uiso 1 1 calc R . .
H14B H 0.2722 0.0067 0.4374 0.076 Uiso 1 1 calc R . .
H14C H 0.3678 0.0525 0.4070 0.076 Uiso 1 1 calc R . .
C15 C 0.0978(5) 0.0874(2) 0.51008(16) 0.0480(13) Uani 1 1 d . . .
H15A H 0.0044 0.0937 0.4916 0.072 Uiso 1 1 calc R . .
H15B H 0.0962 0.1147 0.5357 0.072 Uiso 1 1 calc R . .
H15C H 0.0992 0.0467 0.5211 0.072 Uiso 1 1 calc R . .
C16 C 0.4607(5) 0.0894(2) 0.51150(13) 0.0403(12) Uani 1 1 d . . .
H16A H 0.4599 0.1176 0.5365 0.060 Uiso 1 1 calc R . .
H16B H 0.5552 0.0952 0.4934 0.060 Uiso 1 1 calc R . .
H16C H 0.4595 0.0491 0.5234 0.060 Uiso 1 1 calc R . .
C17 C 0.7202(4) 0.16870(19) 0.37024(12) 0.0241(10) Uani 1 1 d . . .
C18 C 0.7085(4) 0.1908(2) 0.41658(12) 0.0279(11) Uani 1 1 d . . .
H18A H 0.7143 0.1655 0.4441 0.033 Uiso 1 1 calc R . .
C19 C 0.7185(5) 0.2530(2) 0.41657(14) 0.0332(12) Uani 1 1 d . . .
H19A H 0.7348 0.2782 0.4438 0.040 Uiso 1 1 calc R . .
C20 C 0.7365(4) 0.2724(2) 0.37050(14) 0.0330(10) Uani 1 1 d . . .
H20A H 0.7679 0.3130 0.3608 0.040 Uiso 1 1 calc R . .
C21 C 0.7387(4) 0.2208(2) 0.34279(12) 0.0261(10) Uani 1 1 d . . .
H21A H 0.7683 0.2204 0.3103 0.031 Uiso 1 1 calc R . .
C24 C 0.9196(6) 0.0798(2) 0.31573(16) 0.0532(15) Uani 1 1 d . . .
H24A H 0.9146 0.1059 0.2895 0.080 Uiso 1 1 calc R . .
H24B H 0.9278 0.0388 0.3057 0.080 Uiso 1 1 calc R . .
H24C H 1.0113 0.0899 0.3339 0.080 Uiso 1 1 calc R . .
C22 C 0.5626(6) 0.0670(2) 0.31378(15) 0.0514(14) Uani 1 1 d . . .
H22A H 0.5566 0.0936 0.2879 0.077 Uiso 1 1 calc R . .
H22B H 0.4654 0.0696 0.3311 0.077 Uiso 1 1 calc R . .
H22C H 0.5773 0.0265 0.3033 0.077 Uiso 1 1 calc R . .
C23 C 0.7483(5) 0.0378(2) 0.40174(14) 0.0412(12) Uani 1 1 d . . .
H23A H 0.6544 0.0423 0.4203 0.062 Uiso 1 1 calc R . .
H23B H 0.8409 0.0479 0.4195 0.062 Uiso 1 1 calc R . .
H23C H 0.7564 -0.0031 0.3914 0.062 Uiso 1 1 calc R . .

loop_
_atom_site_aniso_label
_atom_site_aniso_U_11
_atom_site_aniso_U_22
_atom_site_aniso_U_33
_atom_site_aniso_U_23
_atom_site_aniso_U_13
_atom_site_aniso_U_12
Ce1 0.01743(11) 0.02931(16) 0.01396(11) 0.00024(11) -0.00027(9) -0.00049(10)
Si1 0.0386(7) 0.0319(9) 0.0303(6) 0.0091(6) 0.0029(5) 0.0068(6)
Si2 0.0347(6) 0.0291(9) 0.0231(6) 0.0002(5) 0.0031(5) 0.0008(6)
Si3 0.0343(6) 0.0316(9) 0.0227(6) 0.0035(5) 0.0039(5) 0.0053(6)
C1 0.026(2) 0.035(3) 0.0176(19) 0.0054(19) -0.0053(16) 0.001(2)
C2 0.024(2) 0.051(4) 0.020(2) 0.0042(19) -0.0104(17) 0.0008(19)
C3 0.037(2) 0.032(3) 0.023(2) -0.002(2) -0.0105(18) -0.005(2)
C4 0.041(2) 0.043(4) 0.0112(19) -0.0029(18) -0.0044(17) 0.004(2)
C5 0.033(2) 0.037(4) 0.0149(18) 0.0042(18) 0.0044(16) -0.001(2)
C6 0.073(4) 0.040(4) 0.058(3) -0.006(3) -0.015(3) 0.001(3)
C7 0.066(3) 0.041(4) 0.060(3) 0.022(3) 0.023(3) 0.016(3)
C8 0.047(3) 0.056(4) 0.049(3) 0.020(3) 0.006(2) 0.003(3)
C9 0.027(2) 0.032(3) 0.0184(19) 0.0041(19) 0.0012(16) -0.0016(19)
C10 0.024(2) 0.044(4) 0.024(2) 0.008(2) 0.0044(17) 0.000(2)
C11 0.027(2) 0.046(4) 0.029(2) 0.007(3) 0.0124(18) 0.017(2)
C12 0.045(3) 0.031(3) 0.021(2) -0.0036(19) 0.0121(18) 0.002(2)
C13 0.034(2) 0.035(3) 0.0126(19) 0.000(2) 0.0023(16) 0.000(2)
C14 0.049(3) 0.052(4) 0.052(3) -0.015(3) -0.004(2) 0.002(3)
C15 0.056(3) 0.038(4) 0.051(3) 0.006(3) 0.019(2) -0.005(2)
C16 0.057(3) 0.038(4) 0.026(2) 0.006(2) -0.009(2) 0.002(2)
C17 0.0221(19) 0.033(3) 0.0177(19) -0.0003(18) -0.0004(16) 0.0031(17)
C18 0.020(2) 0.043(4) 0.020(2) -0.003(2) -0.0053(15) 0.007(2)
C19 0.024(2) 0.048(4) 0.027(2) -0.013(2) -0.0091(19) -0.002(2)
C20 0.0203(19) 0.032(3) 0.046(3) -0.006(2) 0.0046(19) -0.0032(19)
C21 0.0193(19) 0.039(3) 0.020(2) 0.0000(19) 0.0036(15) -0.0022(19)
C24 0.073(3) 0.035(4) 0.052(3) 0.010(3) 0.033(3) 0.016(3)
C22 0.077(4) 0.035(4) 0.041(3) 0.003(2) -0.016(3) -0.003(3)
C23 0.040(3) 0.043(4) 0.040(3) 0.010(2) 0.003(2) 0.003(2)

loop_
_atom_type_symbol
_atom_type_description
_atom_type_scat_dispersion_real
_atom_type_scat_dispersion_imag
_atom_type_scat_source
C C 0.0033 0.0016 'International Tables Vol C Tables 4.2.6.8 and 6.1.1.4'
H H 0.0000 0.0000 'International Tables Vol C Tables 4.2.6.8 and 6.1.1.4'
Si Si 0.0817 0.0704 'International Tables Vol C Tables 4.2.6.8 and 6.1.1.4'
Ce Ce -0.2486 2.6331 'International Tables Vol C Tables 4.2.6.8 and 6.1.1.4'

loop_
_geom_angle_atom_site_label_1
_geom_angle_atom_site_label_2
_geom_angle_atom_site_label_3
_geom_angle
_geom_angle_site_symmetry_1
_geom_angle_site_symmetry_3
_geom_angle_publ_flag
C20 Ce1 C19 29.52(11) . . ?
C20 Ce1 C11 131.88(14) . . ?
C19 Ce1 C11 114.43(13) . . ?
C20 Ce1 C12 105.17(12) . . ?
C19 Ce1 C12 85.16(12) . . ?
C11 Ce1 C12 29.28(12) . . ?
C20 Ce1 C3 121.98(12) . . ?
C19 Ce1 C3 149.39(12) . . ?
C11 Ce1 C3 94.93(12) . . ?
C12 Ce1 C3 123.75(13) . . ?
C20 Ce1 C5 79.68(12) . . ?
C19 Ce1 C5 109.00(12) . . ?
C11 Ce1 C5 112.07(12) . . ?
C12 Ce1 C5 125.64(13) . . ?
C3 Ce1 C5 47.97(12) . . ?
C20 Ce1 C10 150.20(12) . . ?
C19 Ce1 C10 122.42(12) . . ?
C11 Ce1 C10 28.63(13) . . ?
C12 Ce1 C10 47.88(14) . . ?
C3 Ce1 C10 87.48(12) . . ?
C5 Ce1 C10 124.35(11) . . ?
C20 Ce1 C18 47.99(13) . . ?
C19 Ce1 C18 28.73(12) . . ?
C11 Ce1 C18 122.45(11) . . ?
C12 Ce1 C18 96.78(11) . . ?
C3 Ce1 C18 136.88(12) . . ?
C5 Ce1 C18 120.95(11) . . ?
C10 Ce1 C18 114.44(11) . . ?
C20 Ce1 C4 92.81(12) . . ?
C19 Ce1 C4 120.52(12) . . ?
C11 Ce1 C4 120.26(12) . . ?
C12 Ce1 C4 145.37(12) . . ?
C3 Ce1 C4 29.24(11) . . ?
C5 Ce1 C4 28.80(12) . . ?
C10 Ce1 C4 116.71(12) . . ?
C18 Ce1 C4 116.92(11) . . ?
C20 Ce1 C21 29.07(11) . . ?
C19 Ce1 C21 47.99(12) . . ?
C11 Ce1 C21 160.74(13) . . ?
C12 Ce1 C21 132.31(12) . . ?
C3 Ce1 C21 101.62(11) . . ?
C5 Ce1 C21 73.35(11) . . ?
C10 Ce1 C21 160.19(13) . . ?
C18 Ce1 C21 47.74(11) . . ?
C4 Ce1 C21 73.82(11) . . ?
C20 Ce1 C2 126.47(13) . . ?
C19 Ce1 C2 153.35(14) . . ?
C11 Ce1 C2 72.33(13) . . ?
C12 Ce1 C2 98.40(13) . . ?
C3 Ce1 C2 29.23(12) . . ?
C5 Ce1 C2 48.03(12) . . ?
C10 Ce1 C2 76.58(13) . . ?
C18 Ce1 C2 164.82(12) . . ?
C4 Ce1 C2 48.04(12) . . ?
C21 Ce1 C2 119.37(11) . . ?
C20 Ce1 C1 98.82(12) . . ?
C19 Ce1 C1 123.90(13) . . ?
C11 Ce1 C1 82.48(12) . . ?
C12 Ce1 C1 98.79(12) . . ?
C3 Ce1 C1 48.70(13) . . ?
C5 Ce1 C1 29.60(10) . . ?
C10 Ce1 C1 98.15(11) . . ?
C18 Ce1 C1 146.22(12) . . ?
C4 Ce1 C1 48.51(12) . . ?
C21 Ce1 C1 101.06(11) . . ?
C2 Ce1 C1 29.47(12) . . ?
C20 Ce1 C13 102.64(12) . . ?
C19 Ce1 C13 74.65(12) . . ?
C11 Ce1 C13 48.06(12) . . ?
C12 Ce1 C13 29.34(12) . . ?
C3 Ce1 C13 135.34(11) . . ?
C5 Ce1 C13 154.90(13) . . ?
C10 Ce1 C13 47.91(12) . . ?
C18 Ce1 C13 74.56(11) . . ?
C4 Ce1 C13 164.55(12) . . ?
C21 Ce1 C13 120.26(11) . . ?
C2 Ce1 C13 119.78(12) . . ?
C1 Ce1 C13 127.53(12) . . ?
C20 Ce1 C17 48.60(13) . . ?
C19 Ce1 C17 48.61(12) . . ?
C11 Ce1 C17 149.99(11) . . ?
C12 Ce1 C17 126.45(11) . . ?
C3 Ce1 C17 108.10(11) . . ?
C5 Ce1 C17 97.75(11) . . ?
C10 Ce1 C17 131.23(13) . . ?
C18 Ce1 C17 29.69(10) . . ?
C4 Ce1 C17 87.62(11) . . ?
C21 Ce1 C17 29.14(11) . . ?
C2 Ce1 C17 135.14(12) . . ?
C1 Ce1 C17 127.20(11) . . ?
C13 Ce1 C17 102.36(11) . . ?
C20 Ce1 C9 126.26(11) . . ?
C19 Ce1 C9 96.74(12) . . ?
C11 Ce1 C9 48.34(13) . . ?
C12 Ce1 C9 48.60(13) . . ?
C3 Ce1 C9 109.84(12) . . ?
C5 Ce1 C9 153.45(11) . . ?
C10 Ce1 C9 29.52(11) . . ?
C18 Ce1 C9 84.92(11) . . ?
C4 Ce1 C9 136.91(12) . . ?
C21 Ce1 C9 131.59(11) . . ?
C2 Ce1 C9 105.43(11) . . ?
C1 Ce1 C9 127.35(11) . . ?
C13 Ce1 C9 29.29(12) . . ?
C17 Ce1 C9 104.28(11) . . ?
C1 Si1 C7 111.5(2) . . ?
C1 Si1 C8 109.1(2) . . ?
C7 Si1 C8 108.8(2) . . ?
C1 Si1 C6 109.1(2) . . ?
C7 Si1 C6 110.2(2) . . ?
C8 Si1 C6 108.1(2) . . ?
C9 Si2 C15 108.6(2) . . ?
C9 Si2 C16 110.1(2) . . ?
C15 Si2 C16 108.8(2) . . ?
C9 Si2 C14 111.1(2) . . ?
C15 Si2 C14 107.0(2) . . ?
C16 Si2 C14 111.3(2) . . ?
C17 Si3 C22 112.0(2) . . ?
C17 Si3 C24 109.1(2) . . ?
C22 Si3 C24 107.0(2) . . ?
C17 Si3 C23 110.10(19) . . ?
C22 Si3 C23 110.1(2) . . ?
C24 Si3 C23 108.4(2) . . ?
C2 C1 C5 105.7(4) . . ?
C2 C1 Si1 129.6(3) . . ?
C5 C1 Si1 124.6(3) . . ?
C2 C1 Ce1 75.1(2) . . ?
C5 C1 Ce1 74.6(2) . . ?
Si1 C1 Ce1 119.22(16) . . ?
C3 C2 C1 108.8(4) . . ?
C3 C2 Ce1 74.7(2) . . ?
C1 C2 Ce1 75.4(2) . . ?
C3 C2 H2A 125.1 . . ?
C1 C2 H2A 125.1 . . ?
Ce1 C2 H2A 125.1 . . ?
C4 C3 C2 107.9(4) . . ?
C4 C3 Ce1 75.8(2) . . ?
C2 C3 Ce1 76.1(2) . . ?
C4 C3 H3A 125.3 . . ?
C2 C3 H3A 125.3 . . ?
Ce1 C3 H3A 125.3 . . ?
C5 C4 C3 108.2(4) . . ?
C5 C4 Ce1 75.4(2) . . ?
C3 C4 Ce1 74.9(2) . . ?
C5 C4 H4A 125.3 . . ?
C3 C4 H4A 125.3 . . ?
Ce1 C4 H4A 125.3 . . ?
C4 C5 C1 109.5(4) . . ?
C4 C5 Ce1 75.8(2) . . ?
C1 C5 Ce1 75.8(2) . . ?
C4 C5 H5A 124.7 . . ?
C1 C5 H5A 124.7 . . ?
Ce1 C5 H5A 124.7 . . ?
Si1 C6 H6A 109.5 . . ?
Si1 C6 H6B 109.5 . . ?
H6A C6 H6B 109.5 . . ?
Si1 C6 H6C 109.5 . . ?
H6A C6 H6C 109.5 . . ?
H6B C6 H6C 109.5 . . ?
Si1 C7 H7A 109.5 . . ?
Si1 C7 H7B 109.5 . . ?
H7A C7 H7B 109.5 . . ?
Si1 C7 H7C 109.5 . . ?
H7A C7 H7C 109.5 . . ?
H7B C7 H7C 109.5 . . ?
Si1 C8 H8A 109.5 . . ?
Si1 C8 H8B 109.5 . . ?
H8A C8 H8B 109.5 . . ?
Si1 C8 H8C 109.5 . . ?
H8A C8 H8C 109.5 . . ?
H8B C8 H8C 109.5 . . ?
C13 C9 C10 105.3(4) . . ?
C13 C9 Si2 128.1(3) . . ?
C10 C9 Si2 124.8(3) . . ?
C13 C9 Ce1 74.5(2) . . ?
C10 C9 Ce1 73.6(2) . . ?
Si2 C9 Ce1 128.33(19) . . ?
C11 C10 C9 109.7(4) . . ?
C11 C10 Ce1 75.3(2) . . ?
C9 C10 Ce1 76.9(2) . . ?
C11 C10 H10A 124.5 . . ?
C9 C10 H10A 124.5 . . ?
Ce1 C10 H10A 124.5 . . ?
C10 C11 C12 108.6(4) . . ?
C10 C11 Ce1 76.0(2) . . ?
C12 C11 Ce1 75.4(2) . . ?
C10 C11 H11A 125.1 . . ?
C12 C11 H11A 125.1 . . ?
Ce1 C11 H11A 125.1 . . ?
C11 C12 C13 107.6(4) . . ?
C11 C12 Ce1 75.4(2) . . ?
C13 C12 Ce1 76.4(2) . . ?
C11 C12 H12A 125.4 . . ?
C13 C12 H12A 125.4 . . ?
Ce1 C12 H12A 125.4 . . ?
C12 C13 C9 108.7(4) . . ?
C12 C13 Ce1 74.2(2) . . ?
C9 C13 Ce1 76.2(2) . . ?
C12 C13 H13A 125.1 . . ?
C9 C13 H13A 125.1 . . ?
Ce1 C13 H13A 125.1 . . ?
Si2 C14 H14A 109.5 . . ?
Si2 C14 H14B 109.5 . . ?
H14A C14 H14B 109.5 . . ?
Si2 C14 H14C 109.5 . . ?
H14A C14 H14C 109.5 . . ?
H14B C14 H14C 109.5 . . ?
Si2 C15 H15A 109.5 . . ?
Si2 C15 H15B 109.5 . . ?
H15A C15 H15B 109.5 . . ?
Si2 C15 H15C 109.5 . . ?
H15A C15 H15C 109.5 . . ?
H15B C15 H15C 109.5 . . ?
Si2 C16 H16A 109.5 . . ?
Si2 C16 H16B 109.5 . . ?
H16A C16 H16B 109.5 . . ?
Si2 C16 H16C 109.5 . . ?
H16A C16 H16C 109.5 . . ?
H16B C16 H16C 109.5 . . ?
C21 C17 C18 105.0(4) . . ?
C21 C17 Si3 126.8(3) . . ?
C18 C17 Si3 127.7(3) . . ?
C21 C17 Ce1 74.6(2) . . ?
C18 C17 Ce1 74.1(2) . . ?
Si3 C17 Ce1 121.97(17) . . ?
C19 C18 C17 109.6(4) . . ?
C19 C18 Ce1 75.1(2) . . ?
C17 C18 Ce1 76.2(2) . . ?
C19 C18 H18A 124.7 . . ?
C17 C18 H18A 124.7 . . ?
Ce1 C18 H18A 124.7 . . ?
C18 C19 C20 108.1(4) . . ?
C18 C19 Ce1 76.1(2) . . ?
C20 C19 Ce1 75.2(2) . . ?
C18 C19 H19A 125.3 . . ?
C20 C19 H19A 125.3 . . ?
Ce1 C19 H19A 125.3 . . ?
C21 C20 C19 107.4(4) . . ?
C21 C20 Ce1 76.3(2) . . ?
C19 C20 Ce1 75.3(2) . . ?
C21 C20 H20A 125.5 . . ?
C19 C20 H20A 125.5 . . ?
Ce1 C20 H20A 125.5 . . ?
C20 C21 C17 109.9(4) . . ?
C20 C21 Ce1 74.6(2) . . ?
C17 C21 Ce1 76.2(2) . . ?
C20 C21 H21A 124.6 . . ?
C17 C21 H21A 124.6 . . ?
Ce1 C21 H21A 124.6 . . ?
Si3 C24 H24A 109.5 . . ?
Si3 C24 H24B 109.5 . . ?
H24A C24 H24B 109.5 . . ?
Si3 C24 H24C 109.5 . . ?
H24A C24 H24C 109.5 . . ?
H24B C24 H24C 109.5 . . ?
Si3 C22 H22A 109.5 . . ?
Si3 C22 H22B 109.5 . . ?
H22A C22 H22B 109.5 . . ?
Si3 C22 H22C 109.5 . . ?
H22A C22 H22C 109.5 . . ?
H22B C22 H22C 109.5 . . ?
Si3 C23 H23A 109.5 . . ?
Si3 C23 H23B 109.5 . . ?
H23A C23 H23B 109.5 . . ?
Si3 C23 H23C 109.5 . . ?
H23A C23 H23C 109.5 . . ?
H23B C23 H23C 109.5 . . ?

loop_
_geom_bond_atom_site_label_1
_geom_bond_atom_site_label_2
_geom_bond_distance
_geom_bond_site_symmetry_2
_geom_bond_publ_flag
Ce1 C20 2.782(4) . ?
Ce1 C19 2.784(4) . ?
Ce1 C11 2.785(4) . ?
Ce1 C12 2.785(4) . ?
Ce1 C3 2.787(4) . ?
Ce1 C5 2.793(4) . ?
Ce1 C10 2.794(4) . ?
Ce1 C18 2.796(3) . ?
Ce1 C4 2.799(4) . ?
Ce1 C21 2.803(3) . ?
Ce1 C2 2.805(4) . ?
Ce1 C1 2.810(4) . ?
Ce1 C13 2.813(3) . ?
Ce1 C17 2.823(4) . ?
Ce1 C9 2.836(4) . ?
Si1 C1 1.858(5) . ?
Si1 C7 1.864(4) . ?
Si1 C8 1.866(4) . ?
Si1 C6 1.868(5) . ?
Si2 C9 1.844(5) . ?
Si2 C15 1.868(4) . ?
Si2 C16 1.873(4) . ?
Si2 C14 1.873(5) . ?
Si3 C17 1.857(4) . ?
Si3 C22 1.870(4) . ?
Si3 C24 1.870(4) . ?
Si3 C23 1.873(4) . ?
C1 C2 1.428(6) . ?
C1 C5 1.431(5) . ?
C2 C3 1.411(6) . ?
C2 H2A 0.9800 . ?
C3 C4 1.410(5) . ?
C3 H3A 0.9800 . ?
C4 C5 1.391(6) . ?
C4 H4A 0.9800 . ?
C5 H5A 0.9800 . ?
C6 H6A 0.9600 . ?
C6 H6B 0.9600 . ?
C6 H6C 0.9600 . ?
C7 H7A 0.9600 . ?
C7 H7B 0.9600 . ?
C7 H7C 0.9600 . ?
C8 H8A 0.9600 . ?
C8 H8B 0.9600 . ?
C8 H8C 0.9600 . ?
C9 C13 1.428(6) . ?
C9 C10 1.435(5) . ?
C10 C11 1.380(6) . ?
C10 H10A 0.9800 . ?
C11 C12 1.408(6) . ?
C11 H11A 0.9800 . ?
C12 C13 1.418(6) . ?
C12 H12A 0.9800 . ?
C13 H13A 0.9800 . ?
C14 H14A 0.9600 . ?
C14 H14B 0.9600 . ?
C14 H14C 0.9600 . ?
C15 H15A 0.9600 . ?
C15 H15B 0.9600 . ?
C15 H15C 0.9600 . ?
C16 H16A 0.9600 . ?
C16 H16B 0.9600 . ?
C16 H16C 0.9600 . ?
C17 C21 1.415(6) . ?
C17 C18 1.440(5) . ?
C18 C19 1.385(6) . ?
C18 H18A 0.9800 . ?
C19 C20 1.418(5) . ?
C19 H19A 0.9800 . ?
C20 C21 1.402(6) . ?
C20 H20A 0.9800 . ?
C21 H21A 0.9800 . ?
C24 H24A 0.9600 . ?
C24 H24B 0.9600 . ?
C24 H24C 0.9600 . ?
C22 H22A 0.9600 . ?
C22 H22B 0.9600 . ?
C22 H22C 0.9600 . ?
C23 H23A 0.9600 . ?
C23 H23B 0.9600 . ?
C23 H23C 0.9600 . ?

loop_
_geom_torsion_atom_site_label_1
_geom_torsion_atom_site_label_2
_geom_torsion_atom_site_label_3
_geom_torsion_atom_site_label_4
_geom_torsion
_geom_torsion_site_symmetry_1
_geom_torsion_site_symmetry_2
_geom_torsion_site_symmetry_3
_geom_torsion_site_symmetry_4
_geom_torsion_publ_flag
C7 Si1 C1 C2 5.7(4) . . . . ?
C8 Si1 C1 C2 -114.4(4) . . . . ?
C6 Si1 C1 C2 127.7(4) . . . . ?
C7 Si1 C1 C5 -179.7(3) . . . . ?
C8 Si1 C1 C5 60.1(4) . . . . ?
C6 Si1 C1 C5 -57.8(4) . . . . ?
C7 Si1 C1 Ce1 -88.9(2) . . . . ?
C8 Si1 C1 Ce1 150.96(19) . . . . ?
C6 Si1 C1 Ce1 33.1(3) . . . . ?
C20 Ce1 C1 C2 161.5(2) . . . . ?
C19 Ce1 C1 C2 178.4(2) . . . . ?
C11 Ce1 C1 C2 -67.1(3) . . . . ?
C12 Ce1 C1 C2 -91.5(3) . . . . ?
C3 Ce1 C1 C2 36.2(2) . . . . ?
C5 Ce1 C1 C2 111.3(4) . . . . ?
C10 Ce1 C1 C2 -43.1(3) . . . . ?
C18 Ce1 C1 C2 152.0(3) . . . . ?
C4 Ce1 C1 C2 75.6(3) . . . . ?
C21 Ce1 C1 C2 132.1(2) . . . . ?
C13 Ce1 C1 C2 -85.0(3) . . . . ?
C17 Ce1 C1 C2 117.8(3) . . . . ?
C9 Ce1 C1 C2 -47.9(3) . . . . ?
C20 Ce1 C1 C5 50.2(3) . . . . ?
C19 Ce1 C1 C5 67.1(3) . . . . ?
C11 Ce1 C1 C5 -178.4(3) . . . . ?
C12 Ce1 C1 C5 157.2(2) . . . . ?
C3 Ce1 C1 C5 -75.1(3) . . . . ?
C10 Ce1 C1 C5 -154.4(3) . . . . ?
C18 Ce1 C1 C5 40.7(4) . . . . ?
C4 Ce1 C1 C5 -35.7(2) . . . . ?
C21 Ce1 C1 C5 20.8(3) . . . . ?
C2 Ce1 C1 C5 -111.3(4) . . . . ?
C13 Ce1 C1 C5 163.7(2) . . . . ?
C17 Ce1 C1 C5 6.5(3) . . . . ?
C9 Ce1 C1 C5 -159.2(2) . . . . ?
C20 Ce1 C1 Si1 -71.1(2) . . . . ?
C19 Ce1 C1 Si1 -54.2(2) . . . . ?
C11 Ce1 C1 Si1 60.2(2) . . . . ?
C12 Ce1 C1 Si1 35.8(2) . . . . ?
C3 Ce1 C1 Si1 163.6(3) . . . . ?
C5 Ce1 C1 Si1 -121.3(3) . . . . ?
C10 Ce1 C1 Si1 84.3(2) . . . . ?
C18 Ce1 C1 Si1 -80.7(3) . . . . ?
C4 Ce1 C1 Si1 -157.1(3) . . . . ?
C21 Ce1 C1 Si1 -100.6(2) . . . . ?
C2 Ce1 C1 Si1 127.4(3) . . . . ?
C13 Ce1 C1 Si1 42.3(3) . . . . ?
C17 Ce1 C1 Si1 -114.89(19) . . . . ?
C9 Ce1 C1 Si1 79.5(2) . . . . ?
C5 C1 C2 C3 1.0(4) . . . . ?
Si1 C1 C2 C3 176.3(3) . . . . ?
Ce1 C1 C2 C3 -67.9(3) . . . . ?
C5 C1 C2 Ce1 68.9(2) . . . . ?
Si1 C1 C2 Ce1 -115.8(3) . . . . ?
C20 Ce1 C2 C3 91.6(3) . . . . ?
C19 Ce1 C2 C3 111.6(3) . . . . ?
C11 Ce1 C2 C3 -138.9(3) . . . . ?
C12 Ce1 C2 C3 -152.4(3) . . . . ?
C5 Ce1 C2 C3 76.3(3) . . . . ?
C10 Ce1 C2 C3 -109.5(3) . . . . ?
C18 Ce1 C2 C3 28.6(7) . . . . ?
C4 Ce1 C2 C3 37.2(2) . . . . ?
C21 Ce1 C2 C3 57.8(3) . . . . ?
C1 Ce1 C2 C3 114.6(4) . . . . ?
C13 Ce1 C2 C3 -131.0(3) . . . . ?
C17 Ce1 C2 C3 26.6(3) . . . . ?
C9 Ce1 C2 C3 -103.2(3) . . . . ?
C20 Ce1 C2 C1 -23.0(3) . . . . ?
C19 Ce1 C2 C1 -2.9(4) . . . . ?
C11 Ce1 C2 C1 106.5(3) . . . . ?
C12 Ce1 C2 C1 93.0(3) . . . . ?
C3 Ce1 C2 C1 -114.6(4) . . . . ?
C5 Ce1 C2 C1 -38.2(2) . . . . ?
C10 Ce1 C2 C1 135.9(3) . . . . ?
C18 Ce1 C2 C1 -85.9(6) . . . . ?
C4 Ce1 C2 C1 -77.3(3) . . . . ?
C21 Ce1 C2 C1 -56.7(3) . . . . ?
C13 Ce1 C2 C1 114.5(3) . . . . ?
C17 Ce1 C2 C1 -87.9(3) . . . . ?
C9 Ce1 C2 C1 142.3(2) . . . . ?
C1 C2 C3 C4 -1.4(4) . . . . ?
Ce1 C2 C3 C4 -69.8(3) . . . . ?
C1 C2 C3 Ce1 68.4(3) . . . . ?
C20 Ce1 C3 C4 4.3(3) . . . . ?
C19 Ce1 C3 C4 -12.1(4) . . . . ?
C11 Ce1 C3 C4 151.8(3) . . . . ?
C12 Ce1 C3 C4 146.3(3) . . . . ?
C5 Ce1 C3 C4 36.4(2) . . . . ?
C10 Ce1 C3 C4 179.5(3) . . . . ?
C18 Ce1 C3 C4 -56.5(3) . . . . ?
C21 Ce1 C3 C4 -18.2(3) . . . . ?
C2 Ce1 C3 C4 112.9(4) . . . . ?
C1 Ce1 C3 C4 76.4(3) . . . . ?
C13 Ce1 C3 C4 -178.3(3) . . . . ?
C17 Ce1 C3 C4 -47.7(3) . . . . ?
C9 Ce1 C3 C4 -160.9(3) . . . . ?
C20 Ce1 C3 C2 -108.6(3) . . . . ?
C19 Ce1 C3 C2 -125.0(3) . . . . ?
C11 Ce1 C3 C2 38.9(3) . . . . ?
C12 Ce1 C3 C2 33.4(3) . . . . ?
C5 Ce1 C3 C2 -76.5(3) . . . . ?
C10 Ce1 C3 C2 66.6(3) . . . . ?
C18 Ce1 C3 C2 -169.4(2) . . . . ?
C4 Ce1 C3 C2 -112.9(4) . . . . ?
C21 Ce1 C3 C2 -131.1(3) . . . . ?
C1 Ce1 C3 C2 -36.6(2) . . . . ?
C13 Ce1 C3 C2 68.8(3) . . . . ?
C17 Ce1 C3 C2 -160.6(2) . . . . ?
C9 Ce1 C3 C2 86.2(3) . . . . ?
C2 C3 C4 C5 1.3(4) . . . . ?
Ce1 C3 C4 C5 -68.7(3) . . . . ?
C2 C3 C4 Ce1 70.0(3) . . . . ?
C20 Ce1 C4 C5 -62.5(2) . . . . ?
C19 Ce1 C4 C5 -73.3(3) . . . . ?
C11 Ce1 C4 C5 80.9(3) . . . . ?
C12 Ce1 C4 C5 59.7(3) . . . . ?
C3 Ce1 C4 C5 113.9(4) . . . . ?
C10 Ce1 C4 C5 113.3(2) . . . . ?
C18 Ce1 C4 C5 -105.9(2) . . . . ?
C21 Ce1 C4 C5 -84.8(2) . . . . ?
C2 Ce1 C4 C5 76.6(3) . . . . ?
C1 Ce1 C4 C5 36.8(2) . . . . ?
C13 Ce1 C4 C5 118.4(5) . . . . ?
C17 Ce1 C4 C5 -110.8(2) . . . . ?
C9 Ce1 C4 C5 140.7(2) . . . . ?
C20 Ce1 C4 C3 -176.3(3) . . . . ?
C19 Ce1 C4 C3 172.9(3) . . . . ?
C11 Ce1 C4 C3 -33.0(3) . . . . ?
C12 Ce1 C4 C3 -54.2(4) . . . . ?
C5 Ce1 C4 C3 -113.9(4) . . . . ?
C10 Ce1 C4 C3 -0.5(3) . . . . ?
C18 Ce1 C4 C3 140.3(3) . . . . ?
C21 Ce1 C4 C3 161.4(3) . . . . ?
C2 Ce1 C4 C3 -37.2(3) . . . . ?
C1 Ce1 C4 C3 -77.1(3) . . . . ?
C13 Ce1 C4 C3 4.5(7) . . . . ?
C17 Ce1 C4 C3 135.3(3) . . . . ?
C9 Ce1 C4 C3 26.8(3) . . . . ?
C3 C4 C5 C1 -0.7(4) . . . . ?
Ce1 C4 C5 C1 -69.1(3) . . . . ?
C3 C4 C5 Ce1 68.4(3) . . . . ?
C2 C1 C5 C4 -0.1(4) . . . . ?
Si1 C1 C5 C4 -175.8(3) . . . . ?
Ce1 C1 C5 C4 69.1(3) . . . . ?
C2 C1 C5 Ce1 -69.2(3) . . . . ?
Si1 C1 C5 Ce1 115.1(3) . . . . ?
C20 Ce1 C5 C4 115.8(2) . . . . ?
C19 Ce1 C5 C4 119.2(2) . . . . ?
C11 Ce1 C5 C4 -113.0(2) . . . . ?
C12 Ce1 C5 C4 -142.9(2) . . . . ?
C3 Ce1 C5 C4 -37.0(2) . . . . ?
C10 Ce1 C5 C4 -83.5(3) . . . . ?
C18 Ce1 C5 C4 90.3(2) . . . . ?
C21 Ce1 C5 C4 86.6(2) . . . . ?
C2 Ce1 C5 C4 -76.7(3) . . . . ?
C1 Ce1 C5 C4 -114.7(3) . . . . ?
C13 Ce1 C5 C4 -146.4(3) . . . . ?
C17 Ce1 C5 C4 70.5(2) . . . . ?
C9 Ce1 C5 C4 -75.6(4) . . . . ?
C20 Ce1 C5 C1 -129.5(3) . . . . ?
C19 Ce1 C5 C1 -126.0(2) . . . . ?
C11 Ce1 C5 C1 1.7(3) . . . . ?
C12 Ce1 C5 C1 -28.2(3) . . . . ?
C3 Ce1 C5 C1 77.8(3) . . . . ?
C10 Ce1 C5 C1 31.2(3) . . . . ?
C18 Ce1 C5 C1 -155.0(2) . . . . ?
C4 Ce1 C5 C1 114.7(3) . . . . ?
C21 Ce1 C5 C1 -158.7(3) . . . . ?
C2 Ce1 C5 C1 38.1(2) . . . . ?
C13 Ce1 C5 C1 -31.7(4) . . . . ?
C17 Ce1 C5 C1 -174.8(2) . . . . ?
C9 Ce1 C5 C1 39.2(4) . . . . ?
C15 Si2 C9 C13 104.0(4) . . . . ?
C16 Si2 C9 C13 -14.9(4) . . . . ?
C14 Si2 C9 C13 -138.6(3) . . . . ?
C15 Si2 C9 C10 -58.8(4) . . . . ?
C16 Si2 C9 C10 -177.7(3) . . . . ?
C14 Si2 C9 C10 58.6(4) . . . . ?
C15 Si2 C9 Ce1 -155.2(2) . . . . ?
C16 Si2 C9 Ce1 85.8(2) . . . . ?
C14 Si2 C9 Ce1 -37.9(3) . . . . ?
C20 Ce1 C9 C13 41.1(3) . . . . ?
C19 Ce1 C9 C13 40.9(3) . . . . ?
C11 Ce1 C9 C13 -76.0(3) . . . . ?
C12 Ce1 C9 C13 -36.5(2) . . . . ?
C3 Ce1 C9 C13 -154.5(2) . . . . ?
C5 Ce1 C9 C13 -125.0(3) . . . . ?
C10 Ce1 C9 C13 -111.6(4) . . . . ?
C18 Ce1 C9 C13 67.2(2) . . . . ?
C4 Ce1 C9 C13 -168.1(2) . . . . ?
C21 Ce1 C9 C13 78.2(3) . . . . ?
C2 Ce1 C9 C13 -124.1(2) . . . . ?
C1 Ce1 C9 C13 -101.9(2) . . . . ?
C17 Ce1 C9 C13 89.9(2) . . . . ?
C20 Ce1 C9 C10 152.7(3) . . . . ?
C19 Ce1 C9 C10 152.5(3) . . . . ?
C11 Ce1 C9 C10 35.6(3) . . . . ?
C12 Ce1 C9 C10 75.1(3) . . . . ?
C3 Ce1 C9 C10 -42.9(3) . . . . ?
C5 Ce1 C9 C10 -13.4(5) . . . . ?
C18 Ce1 C9 C10 178.7(3) . . . . ?
C4 Ce1 C9 C10 -56.5(3) . . . . ?
C21 Ce1 C9 C10 -170.3(3) . . . . ?
C2 Ce1 C9 C10 -12.6(3) . . . . ?
C1 Ce1 C9 C10 9.7(3) . . . . ?
C13 Ce1 C9 C10 111.6(4) . . . . ?
C17 Ce1 C9 C10 -158.6(3) . . . . ?
C20 Ce1 C9 Si2 -85.5(3) . . . . ?
C19 Ce1 C9 Si2 -85.7(2) . . . . ?
C11 Ce1 C9 Si2 157.4(3) . . . . ?
C12 Ce1 C9 Si2 -163.1(3) . . . . ?
C3 Ce1 C9 Si2 78.9(2) . . . . ?
C5 Ce1 C9 Si2 108.4(3) . . . . ?
C10 Ce1 C9 Si2 121.8(4) . . . . ?
C18 Ce1 C9 Si2 -59.5(2) . . . . ?
C4 Ce1 C9 Si2 65.3(3) . . . . ?
C21 Ce1 C9 Si2 -48.5(3) . . . . ?
C2 Ce1 C9 Si2 109.2(2) . . . . ?
C1 Ce1 C9 Si2 131.5(2) . . . . ?
C13 Ce1 C9 Si2 -126.6(4) . . . . ?
C17 Ce1 C9 Si2 -36.8(2) . . . . ?
C13 C9 C10 C11 -0.6(4) . . . . ?
Si2 C9 C10 C11 165.4(3) . . . . ?
Ce1 C9 C10 C11 -68.9(3) . . . . ?
C13 C9 C10 Ce1 68.3(2) . . . . ?
Si2 C9 C10 Ce1 -125.7(3) . . . . ?
C20 Ce1 C10 C11 66.7(4) . . . . ?
C19 Ce1 C10 C11 81.9(3) . . . . ?
C12 Ce1 C10 C11 37.1(2) . . . . ?
C3 Ce1 C10 C11 -105.1(3) . . . . ?
C5 Ce1 C10 C11 -72.4(3) . . . . ?
C18 Ce1 C10 C11 113.4(2) . . . . ?
C4 Ce1 C10 C11 -104.8(3) . . . . ?
C21 Ce1 C10 C11 136.7(4) . . . . ?
C2 Ce1 C10 C11 -77.6(3) . . . . ?
C1 Ce1 C10 C11 -57.4(3) . . . . ?
C13 Ce1 C10 C11 77.0(3) . . . . ?
C17 Ce1 C10 C11 142.9(2) . . . . ?
C9 Ce1 C10 C11 114.8(4) . . . . ?
C20 Ce1 C10 C9 -48.1(4) . . . . ?
C19 Ce1 C10 C9 -32.9(3) . . . . ?
C11 Ce1 C10 C9 -114.8(4) . . . . ?
C12 Ce1 C10 C9 -77.7(3) . . . . ?
C3 Ce1 C10 C9 140.1(3) . . . . ?
C5 Ce1 C10 C9 172.8(2) . . . . ?
C18 Ce1 C10 C9 -1.4(3) . . . . ?
C4 Ce1 C10 C9 140.4(3) . . . . ?
C21 Ce1 C10 C9 21.9(5) . . . . ?
C2 Ce1 C10 C9 167.6(3) . . . . ?
C1 Ce1 C10 C9 -172.2(3) . . . . ?
C13 Ce1 C10 C9 -37.8(2) . . . . ?
C17 Ce1 C10 C9 28.1(3) . . . . ?
C9 C10 C11 C12 0.9(4) . . . . ?
Ce1 C10 C11 C12 -69.0(3) . . . . ?
C9 C10 C11 Ce1 69.9(3) . . . . ?
C20 Ce1 C11 C10 -142.2(2) . . . . ?
C19 Ce1 C11 C10 -113.4(3) . . . . ?
C12 Ce1 C11 C10 -113.9(4) . . . . ?
C3 Ce1 C11 C10 75.5(3) . . . . ?
C5 Ce1 C11 C10 121.9(2) . . . . ?
C18 Ce1 C11 C10 -81.9(3) . . . . ?
C4 Ce1 C11 C10 91.0(3) . . . . ?
C21 Ce1 C11 C10 -135.2(4) . . . . ?
C2 Ce1 C11 C10 94.3(3) . . . . ?
C1 Ce1 C11 C10 122.7(3) . . . . ?
C13 Ce1 C11 C10 -76.4(3) . . . . ?
C17 Ce1 C11 C10 -65.1(4) . . . . ?
C9 Ce1 C11 C10 -36.8(2) . . . . ?
C20 Ce1 C11 C12 -28.3(4) . . . . ?
C19 Ce1 C11 C12 0.5(3) . . . . ?
C3 Ce1 C11 C12 -170.6(3) . . . . ?
C5 Ce1 C11 C12 -124.2(3) . . . . ?
C10 Ce1 C11 C12 113.9(4) . . . . ?
C18 Ce1 C11 C12 32.0(3) . . . . ?
C4 Ce1 C11 C12 -155.1(3) . . . . ?
C21 Ce1 C11 C12 -21.4(6) . . . . ?
C2 Ce1 C11 C12 -151.8(3) . . . . ?
C1 Ce1 C11 C12 -123.4(3) . . . . ?
C13 Ce1 C11 C12 37.5(2) . . . . ?
C17 Ce1 C11 C12 48.8(4) . . . . ?
C9 Ce1 C11 C12 77.1(3) . . . . ?
C10 C11 C12 C13 -0.9(4) . . . . ?
Ce1 C11 C12 C13 -70.3(3) . . . . ?
C10 C11 C12 Ce1 69.4(3) . . . . ?
C20 Ce1 C12 C11 158.6(3) . . . . ?
C19 Ce1 C12 C11 -179.5(3) . . . . ?
C3 Ce1 C12 C11 11.3(3) . . . . ?
C5 Ce1 C12 C11 70.5(3) . . . . ?
C10 Ce1 C12 C11 -36.2(2) . . . . ?
C18 Ce1 C12 C11 -153.2(3) . . . . ?
C4 Ce1 C12 C11 39.7(4) . . . . ?
C21 Ce1 C12 C11 170.6(3) . . . . ?
C2 Ce1 C12 C11 27.1(3) . . . . ?
C1 Ce1 C12 C11 56.9(3) . . . . ?
C13 Ce1 C12 C11 -112.6(4) . . . . ?
C17 Ce1 C12 C11 -152.1(3) . . . . ?
C9 Ce1 C12 C11 -76.1(3) . . . . ?
C20 Ce1 C12 C13 -88.9(3) . . . . ?
C19 Ce1 C12 C13 -67.0(3) . . . . ?
C11 Ce1 C12 C13 112.6(4) . . . . ?
C3 Ce1 C12 C13 123.9(3) . . . . ?
C5 Ce1 C12 C13 -176.9(2) . . . . ?
C10 Ce1 C12 C13 76.4(3) . . . . ?
C18 Ce1 C12 C13 -40.6(3) . . . . ?
C4 Ce1 C12 C13 152.3(3) . . . . ?
C21 Ce1 C12 C13 -76.8(3) . . . . ?
C2 Ce1 C12 C13 139.6(3) . . . . ?
C1 Ce1 C12 C13 169.4(3) . . . . ?
C17 Ce1 C12 C13 -39.5(3) . . . . ?
C9 Ce1 C12 C13 36.4(2) . . . . ?
C11 C12 C13 C9 0.5(4) . . . . ?
Ce1 C12 C13 C9 -69.1(3) . . . . ?
C11 C12 C13 Ce1 69.6(3) . . . . ?
C10 C9 C13 C12 0.1(4) . . . . ?
Si2 C9 C13 C12 -165.4(3) . . . . ?
Ce1 C9 C13 C12 67.8(3) . . . . ?
C10 C9 C13 Ce1 -67.7(2) . . . . ?
Si2 C9 C13 Ce1 126.9(3) . . . . ?
C20 Ce1 C13 C12 98.5(3) . . . . ?
C19 Ce1 C13 C12 108.0(3) . . . . ?
C11 Ce1 C13 C12 -37.4(3) . . . . ?
C3 Ce1 C13 C12 -79.2(3) . . . . ?
C5 Ce1 C13 C12 5.9(4) . . . . ?
C10 Ce1 C13 C12 -76.3(3) . . . . ?
C18 Ce1 C13 C12 137.9(3) . . . . ?
C4 Ce1 C13 C12 -82.3(6) . . . . ?
C21 Ce1 C13 C12 123.5(3) . . . . ?
C2 Ce1 C13 C12 -47.6(3) . . . . ?
C1 Ce1 C13 C12 -13.2(3) . . . . ?
C17 Ce1 C13 C12 148.4(3) . . . . ?
C9 Ce1 C13 C12 -114.4(4) . . . . ?
C20 Ce1 C13 C9 -147.1(2) . . . . ?
C19 Ce1 C13 C9 -137.6(3) . . . . ?
C11 Ce1 C13 C9 77.0(3) . . . . ?
C12 Ce1 C13 C9 114.4(4) . . . . ?
C3 Ce1 C13 C9 35.2(3) . . . . ?
C5 Ce1 C13 C9 120.3(3) . . . . ?
C10 Ce1 C13 C9 38.1(2) . . . . ?
C18 Ce1 C13 C9 -107.7(3) . . . . ?
C4 Ce1 C13 C9 32.1(6) . . . . ?
C21 Ce1 C13 C9 -122.1(2) . . . . ?
C2 Ce1 C13 C9 66.8(3) . . . . ?
C1 Ce1 C13 C9 101.2(3) . . . . ?
C17 Ce1 C13 C9 -97.2(2) . . . . ?
C22 Si3 C17 C21 -70.1(4) . . . . ?
C24 Si3 C17 C21 48.1(4) . . . . ?
C23 Si3 C17 C21 166.9(3) . . . . ?
C22 Si3 C17 C18 118.6(3) . . . . ?
C24 Si3 C17 C18 -123.2(3) . . . . ?
C23 Si3 C17 C18 -4.3(4) . . . . ?
C22 Si3 C17 Ce1 24.3(3) . . . . ?
C24 Si3 C17 Ce1 142.5(2) . . . . ?
C23 Si3 C17 Ce1 -98.7(2) . . . . ?
C20 Ce1 C17 C21 -35.8(2) . . . . ?
C19 Ce1 C17 C21 -75.5(3) . . . . ?
C11 Ce1 C17 C21 -140.4(3) . . . . ?
C12 Ce1 C17 C21 -113.2(2) . . . . ?
C3 Ce1 C17 C21 81.3(2) . . . . ?
C5 Ce1 C17 C21 33.1(2) . . . . ?
C10 Ce1 C17 C21 -175.7(2) . . . . ?
C18 Ce1 C17 C21 -111.0(4) . . . . ?
C4 Ce1 C17 C21 60.1(2) . . . . ?
C2 Ce1 C17 C21 68.0(3) . . . . ?
C1 Ce1 C17 C21 29.9(3) . . . . ?
C13 Ce1 C17 C21 -131.8(2) . . . . ?
C9 Ce1 C17 C21 -161.9(2) . . . . ?
C20 Ce1 C17 C18 75.2(3) . . . . ?
C19 Ce1 C17 C18 35.5(2) . . . . ?
C11 Ce1 C17 C18 -29.4(4) . . . . ?
C12 Ce1 C17 C18 -2.2(3) . . . . ?
C3 Ce1 C17 C18 -167.7(3) . . . . ?
C5 Ce1 C17 C18 144.0(3) . . . . ?
C10 Ce1 C17 C18 -64.7(3) . . . . ?
C4 Ce1 C17 C18 171.1(3) . . . . ?
C21 Ce1 C17 C18 111.0(4) . . . . ?
C2 Ce1 C17 C18 178.9(2) . . . . ?
C1 Ce1 C17 C18 140.8(3) . . . . ?
C13 Ce1 C17 C18 -20.8(3) . . . . ?
C9 Ce1 C17 C18 -50.9(3) . . . . ?
C20 Ce1 C17 Si3 -159.9(3) . . . . ?
C19 Ce1 C17 Si3 160.4(3) . . . . ?
C11 Ce1 C17 Si3 95.5(3) . . . . ?
C12 Ce1 C17 Si3 122.71(19) . . . . ?
C3 Ce1 C17 Si3 -42.8(2) . . . . ?
C5 Ce1 C17 Si3 -91.0(2) . . . . ?
C10 Ce1 C17 Si3 60.2(2) . . . . ?
C18 Ce1 C17 Si3 124.9(4) . . . . ?
C4 Ce1 C17 Si3 -64.0(2) . . . . ?
C21 Ce1 C17 Si3 -124.1(3) . . . . ?
C2 Ce1 C17 Si3 -56.1(3) . . . . ?
C1 Ce1 C17 Si3 -94.2(2) . . . . ?
C13 Ce1 C17 Si3 104.1(2) . . . . ?
C9 Ce1 C17 Si3 74.0(2) . . . . ?
C21 C17 C18 C19 0.4(4) . . . . ?
Si3 C17 C18 C19 173.2(3) . . . . ?
Ce1 C17 C18 C19 -68.4(3) . . . . ?
C21 C17 C18 Ce1 68.8(2) . . . . ?
Si3 C17 C18 Ce1 -118.4(3) . . . . ?
C20 Ce1 C18 C19 37.5(2) . . . . ?
C11 Ce1 C18 C19 -81.9(3) . . . . ?
C12 Ce1 C18 C19 -66.8(3) . . . . ?
C3 Ce1 C18 C19 132.2(3) . . . . ?
C5 Ce1 C18 C19 72.3(3) . . . . ?
C10 Ce1 C18 C19 -113.3(3) . . . . ?
C4 Ce1 C18 C19 105.0(2) . . . . ?
C21 Ce1 C18 C19 77.1(3) . . . . ?
C2 Ce1 C18 C19 112.2(5) . . . . ?
C1 Ce1 C18 C19 50.2(3) . . . . ?
C13 Ce1 C18 C19 -86.1(3) . . . . ?
C17 Ce1 C18 C19 115.0(4) . . . . ?
C9 Ce1 C18 C19 -114.0(2) . . . . ?
C20 Ce1 C18 C17 -77.5(3) . . . . ?
C19 Ce1 C18 C17 -115.0(4) . . . . ?
C11 Ce1 C18 C17 163.1(2) . . . . ?
C12 Ce1 C18 C17 178.2(3) . . . . ?
C3 Ce1 C18 C17 17.2(3) . . . . ?
C5 Ce1 C18 C17 -42.7(3) . . . . ?
C10 Ce1 C18 C17 131.7(2) . . . . ?
C4 Ce1 C18 C17 -10.0(3) . . . . ?
C21 Ce1 C18 C17 -37.9(2) . . . . ?
C2 Ce1 C18 C17 -2.8(7) . . . . ?
C1 Ce1 C18 C17 -64.8(4) . . . . ?
C13 Ce1 C18 C17 158.9(3) . . . . ?
C9 Ce1 C18 C17 131.0(3) . . . . ?
C17 C18 C19 C20 0.1(4) . . . . ?
Ce1 C18 C19 C20 -69.0(3) . . . . ?
C17 C18 C19 Ce1 69.1(2) . . . . ?
C20 Ce1 C19 C18 -113.3(4) . . . . ?
C11 Ce1 C19 C18 113.4(2) . . . . ?
C12 Ce1 C19 C18 113.7(2) . . . . ?
C3 Ce1 C19 C18 -84.2(3) . . . . ?
C5 Ce1 C19 C18 -120.2(2) . . . . ?
C10 Ce1 C19 C18 82.0(3) . . . . ?
C4 Ce1 C19 C18 -91.0(3) . . . . ?
C21 Ce1 C19 C18 -76.1(3) . . . . ?
C2 Ce1 C19 C18 -147.3(3) . . . . ?
C1 Ce1 C19 C18 -149.0(2) . . . . ?
C13 Ce1 C19 C18 85.8(2) . . . . ?
C17 Ce1 C19 C18 -36.7(2) . . . . ?
C9 Ce1 C19 C18 66.4(2) . . . . ?
C11 Ce1 C19 C20 -133.3(3) . . . . ?
C12 Ce1 C19 C20 -133.0(3) . . . . ?
C3 Ce1 C19 C20 29.1(4) . . . . ?
C5 Ce1 C19 C20 -6.9(3) . . . . ?
C10 Ce1 C19 C20 -164.7(3) . . . . ?
C18 Ce1 C19 C20 113.3(4) . . . . ?
C4 Ce1 C19 C20 22.3(3) . . . . ?
C21 Ce1 C19 C20 37.2(2) . . . . ?
C2 Ce1 C19 C20 -34.0(4) . . . . ?
C1 Ce1 C19 C20 -35.7(3) . . . . ?
C13 Ce1 C19 C20 -160.9(3) . . . . ?
C17 Ce1 C19 C20 76.6(3) . . . . ?
C9 Ce1 C19 C20 179.7(3) . . . . ?
C18 C19 C20 C21 -0.5(4) . . . . ?
Ce1 C19 C20 C21 -70.2(3) . . . . ?
C18 C19 C20 Ce1 69.7(3) . . . . ?
C19 Ce1 C20 C21 112.4(4) . . . . ?
C11 Ce1 C20 C21 175.3(2) . . . . ?
C12 Ce1 C20 C21 161.4(2) . . . . ?
C3 Ce1 C20 C21 -50.6(3) . . . . ?
C5 Ce1 C20 C21 -74.2(3) . . . . ?
C10 Ce1 C20 C21 139.1(3) . . . . ?
C18 Ce1 C20 C21 76.0(3) . . . . ?
C4 Ce1 C20 C21 -48.5(3) . . . . ?
C2 Ce1 C20 C21 -85.7(3) . . . . ?
C1 Ce1 C20 C21 -96.9(3) . . . . ?
C13 Ce1 C20 C21 131.3(3) . . . . ?
C17 Ce1 C20 C21 35.8(2) . . . . ?
C9 Ce1 C20 C21 112.0(3) . . . . ?
C11 Ce1 C20 C19 62.9(3) . . . . ?
C12 Ce1 C20 C19 49.0(3) . . . . ?
C3 Ce1 C20 C19 -163.0(3) . . . . ?
C5 Ce1 C20 C19 173.3(3) . . . . ?
C10 Ce1 C20 C19 26.6(4) . . . . ?
C18 Ce1 C20 C19 -36.5(2) . . . . ?
C4 Ce1 C20 C19 -160.9(3) . . . . ?
C21 Ce1 C20 C19 -112.4(4) . . . . ?
C2 Ce1 C20 C19 161.8(3) . . . . ?
C1 Ce1 C20 C19 150.7(3) . . . . ?
C13 Ce1 C20 C19 18.9(3) . . . . ?
C17 Ce1 C20 C19 -76.6(3) . . . . ?
C9 Ce1 C20 C19 -0.4(3) . . . . ?
C19 C20 C21 C17 0.8(4) . . . . ?
Ce1 C20 C21 C17 -68.7(3) . . . . ?
C19 C20 C21 Ce1 69.5(3) . . . . ?
C18 C17 C21 C20 -0.7(4) . . . . ?
Si3 C17 C21 C20 -173.6(3) . . . . ?
Ce1 C17 C21 C20 67.7(3) . . . . ?
C18 C17 C21 Ce1 -68.4(2) . . . . ?
Si3 C17 C21 Ce1 118.7(3) . . . . ?
C19 Ce1 C21 C20 -37.8(2) . . . . ?
C11 Ce1 C21 C20 -10.7(5) . . . . ?
C12 Ce1 C21 C20 -24.6(3) . . . . ?
C3 Ce1 C21 C20 138.0(3) . . . . ?
C5 Ce1 C21 C20 98.8(3) . . . . ?
C10 Ce1 C21 C20 -106.0(4) . . . . ?
C18 Ce1 C21 C20 -76.9(3) . . . . ?
C4 Ce1 C21 C20 128.8(3) . . . . ?
C2 Ce1 C21 C20 113.0(3) . . . . ?
C1 Ce1 C21 C20 88.3(3) . . . . ?
C13 Ce1 C21 C20 -58.1(3) . . . . ?
C17 Ce1 C21 C20 -115.6(3) . . . . ?
C9 Ce1 C21 C20 -91.8(3) . . . . ?
C20 Ce1 C21 C17 115.6(3) . . . . ?
C19 Ce1 C21 C17 77.8(3) . . . . ?
C11 Ce1 C21 C17 104.9(4) . . . . ?
C12 Ce1 C21 C17 91.0(3) . . . . ?
C3 Ce1 C21 C17 -106.4(2) . . . . ?
C5 Ce1 C21 C17 -145.6(2) . . . . ?
C10 Ce1 C21 C17 9.6(5) . . . . ?
C18 Ce1 C21 C17 38.7(2) . . . . ?
C4 Ce1 C21 C17 -115.6(2) . . . . ?
C2 Ce1 C21 C17 -131.4(2) . . . . ?
C1 Ce1 C21 C17 -156.2(2) . . . . ?
C13 Ce1 C21 C17 57.5(3) . . . . ?
C9 Ce1 C21 C17 23.8(3) . . . . ?
